data_7052541
loop_
_publ_author_name
'Linares, Noemi'
'Sep\'ulveda, Angel E.'
'Pacheco, Mar\'ia C.'
'Berenguer, Jes\'us R.'
'Lalinde, Elena'
'N\'ajera, Carmen'
'Garcia-Martinez, Javier'

_publ_section_title
;
 Synthesis of mesoporous metal complex-silica materials and their use
 as solvent-free catalysts
;
_journal_issue 1
_journal_name_full 'New Journal of Chemistry'
_journal_page_first 225
_journal_paper_doi 10.1039/c0nj00509f
_journal_volume 35
_journal_year 2011
_chemical_formula_sum 'C40 H58 Cl2 O6 P2 Pd Si2'
_chemical_formula_weight 930.28
_chemical_name_common 'Compound X'
_chemical_name_systematic
;
?
;
_space_group_IT_number 2
_symmetry_cell_setting triclinic
_symmetry_space_group_name_Hall '-P 1'
_symmetry_space_group_name_H-M 'P -1'
_atom_sites_solution_hydrogens geom
_atom_sites_solution_primary direct
_atom_sites_solution_secondary difmap
_audit_conform_dict_location ftp://ftp.iucr.org/pub/cif_core.dic
_audit_conform_dict_name cif_core.dic
_audit_conform_dict_version 2.4
_audit_creation_date 2010-01-18T19:43:14-00:00
_audit_creation_method 'WinGX routine CIF_UPDATE'
_cell_angle_alpha 76.248(3)
_cell_angle_beta 71.031(4)
_cell_angle_gamma 78.739(3)
_cell_formula_units_Z 1
_cell_length_a 9.2480(4)
_cell_length_b 11.4080(7)
_cell_length_c 11.7210(8)
_cell_measurement_reflns_used 1705
_cell_measurement_temperature 120.0(10)
_cell_volume 1126.49(12)
_computing_cell_refinement 'HKL Scalepack (Otwinowski & Minor 1997)'
_computing_data_collection 'Collect (Bruker AXS BV, 1997-2004)'
_computing_data_reduction 'HKL Denzo and Scalepack (Otwinowski & Minor 1997)'
_computing_structure_refinement 'SHELXL-97 (Sheldrick, 2008)'
_diffrn_ambient_temperature 120.0(10)
_diffrn_detector_area_resol_mean 9
_diffrn_measured_fraction_theta_full 0.997
_diffrn_measured_fraction_theta_max 0.997
_diffrn_measurement_device '95mm CCD camera on \k-goniostat'
_diffrn_measurement_device_type KappaCCD
_diffrn_measurement_method CCD
_diffrn_orient_matrix_type 'by Bruker AXS Collect from scalepack cell'
_diffrn_orient_matrix_UB_11 -0.0260621
_diffrn_orient_matrix_UB_12 0.0904972
_diffrn_orient_matrix_UB_13 -0.0172153
_diffrn_orient_matrix_UB_21 0.1022515
_diffrn_orient_matrix_UB_22 0.0095226
_diffrn_orient_matrix_UB_23 0.0062285
_diffrn_orient_matrix_UB_31 0.0464758
_diffrn_orient_matrix_UB_32 0.0007955
_diffrn_orient_matrix_UB_33 -0.0900054
_diffrn_radiation_monochromator graphite
_diffrn_radiation_type MoK\a
_diffrn_radiation_wavelength 0.71073
_diffrn_reflns_av_R_equivalents 0.0649
_diffrn_reflns_av_unetI/netI 0.061
_diffrn_reflns_limit_h_max 11
_diffrn_reflns_limit_h_min -11
_diffrn_reflns_limit_k_max 14
_diffrn_reflns_limit_k_min -14
_diffrn_reflns_limit_l_max 14
_diffrn_reflns_limit_l_min -14
_diffrn_reflns_number 13908
_diffrn_reflns_theta_full 25
_diffrn_reflns_theta_max 26.36
_diffrn_reflns_theta_min 3.51
_exptl_absorpt_coefficient_mu 0.697
_exptl_absorpt_correction_T_max 0.949
_exptl_absorpt_correction_T_min 0.781
_exptl_absorpt_correction_type multi-scan
_exptl_absorpt_process_details
;
multi-scan from symmetry-related measurements
Sortav (Blessing 1995)
;
_exptl_crystal_colour pale-yellow
_exptl_crystal_density_diffrn 1.371
_exptl_crystal_density_method 'not measured'
_exptl_crystal_description block
_exptl_crystal_F_000 484
_exptl_crystal_size_max 0.3
_exptl_crystal_size_mid 0.1
_exptl_crystal_size_min 0.075
_refine_diff_density_max 0.486
_refine_diff_density_min -0.596
_refine_diff_density_rms 0.088
_refine_ls_extinction_method none
_refine_ls_goodness_of_fit_ref 1.013
_refine_ls_hydrogen_treatment constr
_refine_ls_matrix_type full
_refine_ls_number_parameters 240
_refine_ls_number_reflns 4607
_refine_ls_number_restraints 1
_refine_ls_restrained_S_all 1.013
_refine_ls_R_factor_all 0.0538
_refine_ls_R_factor_gt 0.0378
_refine_ls_shift/su_max 0
_refine_ls_shift/su_mean 0
_refine_ls_structure_factor_coef Fsqd
_refine_ls_weighting_details 'calc w=1/[\s^2^(Fo^2^)+(0.0298P)^2^+0.9618P] where P=(Fo^2^+2Fc^2^)/3'
_refine_ls_weighting_scheme calc
_refine_ls_wR_factor_gt 0.078
_refine_ls_wR_factor_ref 0.0839
_reflns_number_gt 3775
_reflns_number_total 4607
_reflns_threshold_expression >2\s(I)
_cod_data_source_file C0NJ00509F.TXT
_cod_data_source_block aes256
_cod_depositor_comments
;
The following automatic conversions were performed:
'_symmetry_cell_setting' value 'Triclinic' changed to 'triclinic'
according to '/home/saulius/struct/CIF-dictionaries/cif_core.dic'
dictionary named 'cif_core.dic' version 2.4.1 from 2010-06-29.

Automatic conversion script
Id: cif_fix_enum 1555 2011-01-17 13:19:09Z saulius 
;
_cod_original_cell_volume 1126.49(11)
_cod_original_sg_symbol_H-M 'p -1'
_cod_database_code 7052541

loop_
_symmetry_equiv_pos_as_xyz
'x, y, z'
'-x, -y, -z'

loop_
_atom_site_label
_atom_site_type_symbol
_atom_site_fract_x
_atom_site_fract_y
_atom_site_fract_z
_atom_site_U_iso_or_equiv
_atom_site_adp_type
_atom_site_occupancy
_atom_site_symmetry_multiplicity
_atom_site_calc_flag
_atom_site_refinement_flags
_atom_site_disorder_assembly
_atom_site_disorder_group
Pd1 Pd 0 0 0 0.01329(9) Uani 1 2 d S . .
P1 P -0.15703(8) 0.00429(6) 0.19927(6) 0.01491(16) Uani 1 1 d . A .
Cl1 Cl 0.11822(8) 0.15832(6) 0.00372(7) 0.02209(17) Uani 1 1 d . . .
Si1 Si -0.29861(9) 0.39537(7) 0.23817(7) 0.01951(18) Uani 1 1 d . . .
O2 O -0.3627(2) 0.50526(18) 0.14366(19) 0.0273(5) Uani 1 1 d . A .
O3 O -0.4227(2) 0.37410(19) 0.37436(18) 0.0251(5) Uani 1 1 d . A .
C1 C -0.1862(3) 0.1490(2) 0.2500(3) 0.0200(6) Uani 1 1 d . . .
H1A H -0.2523 0.1406 0.3341 0.024 Uiso 1 1 calc R A .
H1B H -0.0874 0.1668 0.2493 0.024 Uiso 1 1 calc R . .
C2 C -0.2582(3) 0.2570(2) 0.1710(3) 0.0204(6) Uani 1 1 d . A .
H2A H -0.3533 0.2378 0.1658 0.024 Uiso 1 1 calc R . .
H2B H -0.1881 0.2716 0.0885 0.024 Uiso 1 1 calc R . .
O1 O -0.1488(2) 0.42236(19) 0.26637(19) 0.0272(5) Uani 0.5 1 d P A 1
C3 C -0.0413(11) 0.4961(11) 0.1937(11) 0.0460(14) Uani 0.5 1 d P A 1
H3A H -0.046 0.5617 0.235 0.055 Uiso 0.5 1 calc PR A 1
H3B H -0.0667 0.5321 0.1178 0.055 Uiso 0.5 1 calc PR A 1
C4 C 0.1188(16) 0.4325(15) 0.1638(12) 0.0460(14) Uani 0.5 1 d P A 1
H4A H 0.1877 0.4883 0.1091 0.069 Uiso 0.5 1 calc PR A 1
H4B H 0.1241 0.3659 0.125 0.069 Uiso 0.5 1 calc PR A 1
H4C H 0.148 0.402 0.2379 0.069 Uiso 0.5 1 calc PR A 1
O1B O -0.1488(2) 0.42236(19) 0.26637(19) 0.0272(5) Uani 0.5 1 d PD A 3
C3B C -0.0135(11) 0.4666(11) 0.1606(11) 0.0460(14) Uani 0.5 1 d PD A 3
H3B1 H -0.009 0.4388 0.0873 0.055 Uiso 0.5 1 calc PR A 3
H3B2 H -0.0243 0.5548 0.1432 0.055 Uiso 0.5 1 calc PR A 3
C4B C 0.1278(16) 0.4165(16) 0.1974(12) 0.0460(14) Uani 0.5 1 d P A 3
H4B1 H 0.2161 0.441 0.1311 0.069 Uiso 0.5 1 calc PR A 3
H4B2 H 0.1357 0.3293 0.2165 0.069 Uiso 0.5 1 calc PR A 3
H4B3 H 0.1235 0.4467 0.2683 0.069 Uiso 0.5 1 calc PR A 3
C5 C -0.4275(4) 0.6251(3) 0.1704(3) 0.0325(7) Uani 0.6 1 d P A 1
H5A H -0.3463 0.6667 0.1719 0.039 Uiso 0.6 1 calc PR A 1
H5B H -0.5025 0.6174 0.251 0.039 Uiso 0.6 1 calc PR A 1
C6 C -0.5023(8) 0.6980(6) 0.0790(8) 0.0325(7) Uani 0.6 1 d P A 1
H6A H -0.5437 0.7768 0.0996 0.049 Uiso 0.6 1 calc PR A 1
H6B H -0.5841 0.6579 0.0785 0.049 Uiso 0.6 1 calc PR A 1
H6C H -0.428 0.7069 -0.0008 0.049 Uiso 0.6 1 calc PR A 1
C5B C -0.4275(4) 0.6251(3) 0.1704(3) 0.0325(7) Uani 0.4 1 d P A 2
H5B1 H -0.3476 0.6767 0.1508 0.039 Uiso 0.4 1 calc PR A 2
H5B2 H -0.4868 0.6209 0.256 0.039 Uiso 0.4 1 calc PR A 2
C6B C -0.5346(13) 0.6730(9) 0.0835(12) 0.0325(7) Uani 0.4 1 d P A 2
H6B1 H -0.5844 0.7533 0.0945 0.049 Uiso 0.4 1 calc PR A 2
H6B2 H -0.6111 0.6194 0.1037 0.049 Uiso 0.4 1 calc PR A 2
H6B3 H -0.4733 0.6753 -0.0005 0.049 Uiso 0.4 1 calc PR A 2
C7 C -0.5788(4) 0.3590(3) 0.3893(3) 0.0318(8) Uani 1 1 d . . .
H7A H -0.5875 0.2734 0.4003 0.038 Uiso 1 1 calc R A .
H7B H -0.6086 0.4017 0.3167 0.038 Uiso 1 1 calc R . .
C8 C -0.6835(4) 0.4093(3) 0.5004(3) 0.0372(8) Uani 1 1 d . A .
H8A H -0.7882 0.3995 0.5113 0.056 Uiso 1 1 calc R . .
H8B H -0.675 0.4942 0.4887 0.056 Uiso 1 1 calc R . .
H8C H -0.6538 0.3663 0.572 0.056 Uiso 1 1 calc R . .
C9 C -0.0738(3) -0.1066(2) 0.3088(2) 0.0166(6) Uani 1 1 d . . .
C10 C -0.1038(3) -0.0922(3) 0.4295(3) 0.0235(7) Uani 1 1 d . A .
H10 H -0.1698 -0.025 0.4565 0.028 Uiso 1 1 calc R . .
C11 C -0.0366(3) -0.1766(3) 0.5096(3) 0.0263(7) Uani 1 1 d . . .
H11 H -0.0579 -0.1662 0.5901 0.032 Uiso 1 1 calc R A .
C12 C 0.0622(3) -0.2763(3) 0.4706(3) 0.0258(7) Uani 1 1 d . A .
H12 H 0.108 -0.3327 0.5244 0.031 Uiso 1 1 calc R . .
C13 C 0.0925(4) -0.2918(3) 0.3517(3) 0.0273(7) Uani 1 1 d . . .
H13 H 0.1586 -0.3591 0.3255 0.033 Uiso 1 1 calc R A .
C14 C 0.0255(3) -0.2080(3) 0.2706(3) 0.0231(7) Uani 1 1 d . A .
H14 H 0.0469 -0.2193 0.1905 0.028 Uiso 1 1 calc R . .
C15 C -0.3539(3) -0.0271(2) 0.2326(2) 0.0165(6) Uani 1 1 d . . .
C16 C -0.4344(3) 0.0284(3) 0.1475(3) 0.0211(6) Uani 1 1 d . A .
H16 H -0.3845 0.0739 0.0727 0.025 Uiso 1 1 calc R . .
C17 C -0.5887(3) 0.0159(3) 0.1744(3) 0.0258(7) Uani 1 1 d . . .
H17 H -0.643 0.0552 0.1187 0.031 Uiso 1 1 calc R A .
C18 C -0.6621(4) -0.0546(3) 0.2837(3) 0.0294(7) Uani 1 1 d . A .
H18 H -0.7658 -0.0624 0.3017 0.035 Uiso 1 1 calc R . .
C19 C -0.5811(3) -0.1139(3) 0.3664(3) 0.0290(7) Uani 1 1 d . . .
H19 H -0.6294 -0.1641 0.4384 0.035 Uiso 1 1 calc R A .
C20 C -0.4285(3) -0.0985(3) 0.3422(3) 0.0235(7) Uani 1 1 d . A .
H20 H -0.3757 -0.1359 0.3993 0.028 Uiso 1 1 calc R . .

loop_
_atom_site_aniso_label
_atom_site_aniso_U_11
_atom_site_aniso_U_22
_atom_site_aniso_U_33
_atom_site_aniso_U_23
_atom_site_aniso_U_13
_atom_site_aniso_U_12
Pd1 0.01432(16) 0.01336(16) 0.01279(17) -0.00149(12) -0.00541(12) -0.00184(12)
P1 0.0161(4) 0.0149(4) 0.0133(4) -0.0012(3) -0.0060(3) 0.0000(3)
Cl1 0.0218(4) 0.0210(4) 0.0262(4) -0.0072(3) -0.0063(3) -0.0072(3)
Si1 0.0240(4) 0.0161(4) 0.0181(4) -0.0014(3) -0.0085(3) 0.0000(3)
O2 0.0377(13) 0.0181(11) 0.0262(12) -0.0030(9) -0.0139(10) 0.0031(9)
O3 0.0251(11) 0.0269(12) 0.0217(11) -0.0044(9) -0.0059(9) -0.0017(9)
C1 0.0233(15) 0.0195(15) 0.0167(15) -0.0027(12) -0.0075(12) 0.0006(12)
C2 0.0240(15) 0.0165(14) 0.0198(15) -0.0020(12) -0.0085(12) 0.0011(12)
O1 0.0301(12) 0.0293(12) 0.0243(12) -0.0005(10) -0.0103(9) -0.0102(10)
C3 0.036(2) 0.069(4) 0.026(5) 0.004(2) -0.003(2) -0.020(2)
C4 0.036(2) 0.069(4) 0.026(5) 0.004(2) -0.003(2) -0.020(2)
O1B 0.0301(12) 0.0293(12) 0.0243(12) -0.0005(10) -0.0103(9) -0.0102(10)
C3B 0.036(2) 0.069(4) 0.026(5) 0.004(2) -0.003(2) -0.020(2)
C4B 0.036(2) 0.069(4) 0.026(5) 0.004(2) -0.003(2) -0.020(2)
C5 0.0437(18) 0.0155(14) 0.0367(15) -0.0012(12) -0.0145(13) 0.0002(12)
C6 0.0437(18) 0.0155(14) 0.0367(15) -0.0012(12) -0.0145(13) 0.0002(12)
C5B 0.0437(18) 0.0155(14) 0.0367(15) -0.0012(12) -0.0145(13) 0.0002(12)
C6B 0.0437(18) 0.0155(14) 0.0367(15) -0.0012(12) -0.0145(13) 0.0002(12)
C7 0.0334(18) 0.0342(19) 0.0268(18) -0.0018(15) -0.0066(14) -0.0102(15)
C8 0.0321(18) 0.036(2) 0.038(2) -0.0072(17) -0.0027(16) -0.0042(16)
C9 0.0176(14) 0.0175(14) 0.0152(14) 0.0015(11) -0.0079(11) -0.0035(11)
C10 0.0261(16) 0.0235(16) 0.0212(16) -0.0054(13) -0.0095(13) 0.0018(13)
C11 0.0328(18) 0.0303(17) 0.0180(16) -0.0005(13) -0.0123(13) -0.0057(14)
C12 0.0261(16) 0.0238(16) 0.0287(18) 0.0056(14) -0.0166(14) -0.0046(13)
C13 0.0258(16) 0.0207(16) 0.0318(18) -0.0003(14) -0.0103(14) 0.0027(13)
C14 0.0265(16) 0.0222(16) 0.0205(16) -0.0023(13) -0.0090(13) -0.0018(13)
C15 0.0156(14) 0.0168(14) 0.0165(14) -0.0039(12) -0.0051(11) 0.0005(11)
C16 0.0226(15) 0.0217(15) 0.0187(15) 0.0004(12) -0.0079(12) -0.0044(12)
C17 0.0224(16) 0.0285(17) 0.0321(18) -0.0091(14) -0.0164(14) 0.0027(13)
C18 0.0189(15) 0.0368(19) 0.0335(19) -0.0128(15) -0.0033(14) -0.0056(14)
C19 0.0236(16) 0.0390(19) 0.0217(17) -0.0040(15) -0.0009(13) -0.0095(14)
C20 0.0232(16) 0.0291(17) 0.0164(15) -0.0018(13) -0.0063(12) -0.0015(13)

loop_
_atom_type_symbol
_atom_type_description
_atom_type_scat_dispersion_real
_atom_type_scat_dispersion_imag
_atom_type_scat_source
C C 0.0033 0.0016 'International Tables Vol C Tables 4.2.6.8 and 6.1.1.4'
H H 0 0 'International Tables Vol C Tables 4.2.6.8 and 6.1.1.4'
Cl Cl 0.1484 0.1585 'International Tables Vol C Tables 4.2.6.8 and 6.1.1.4'
O O 0.0106 0.006 'International Tables Vol C Tables 4.2.6.8 and 6.1.1.4'
P P 0.1023 0.0942 'International Tables Vol C Tables 4.2.6.8 and 6.1.1.4'
Pd Pd -0.9988 1.0072 'International Tables Vol C Tables 4.2.6.8 and 6.1.1.4'
Si Si 0.0817 0.0704 'International Tables Vol C Tables 4.2.6.8 and 6.1.1.4'

loop_
_geom_angle_atom_site_label_1
_geom_angle_atom_site_label_2
_geom_angle_atom_site_label_3
_geom_angle
_geom_angle_site_symmetry_1
_geom_angle_site_symmetry_3
_geom_angle_publ_flag
Cl1 Pd1 Cl1 180.00(4) . 2 ?
Cl1 Pd1 P1 89.07(3) . 2 ?
Cl1 Pd1 P1 90.93(3) 2 2 ?
Cl1 Pd1 P1 90.93(3) . . ?
Cl1 Pd1 P1 89.07(3) 2 . ?
P1 Pd1 P1 180.00(5) 2 . ?
C15 P1 C9 106.39(12) . . ?
C15 P1 C1 102.50(13) . . ?
C9 P1 C1 104.88(13) . . ?
C15 P1 Pd1 116.11(9) . . ?
C9 P1 Pd1 110.39(9) . . ?
C1 P1 Pd1 115.53(10) . . ?
O2 Si1 O1 113.34(12) . . ?
O2 Si1 O3 112.24(11) . . ?
O1 Si1 O3 102.63(11) . . ?
O2 Si1 C2 106.61(12) . . ?
O1 Si1 C2 112.07(12) . . ?
O3 Si1 C2 110.02(13) . . ?
C5 O2 Si1 123.92(19) . . ?
C7 O3 Si1 120.71(19) . . ?
C2 C1 P1 114.1(2) . . ?
C2 C1 H1A 108.7 . . ?
P1 C1 H1A 108.7 . . ?
C2 C1 H1B 108.7 . . ?
P1 C1 H1B 108.7 . . ?
H1A C1 H1B 107.6 . . ?
C1 C2 Si1 110.5(2) . . ?
C1 C2 H2A 109.6 . . ?
Si1 C2 H2A 109.6 . . ?
C1 C2 H2B 109.6 . . ?
Si1 C2 H2B 109.6 . . ?
H2A C2 H2B 108.1 . . ?
C3 O1 Si1 128.2(6) . . ?
O1 C3 C4 113.7(9) . . ?
O1 C3 H3A 108.8 . . ?
C4 C3 H3A 108.8 . . ?
O1 C3 H3B 108.8 . . ?
C4 C3 H3B 108.8 . . ?
H3A C3 H3B 107.7 . . ?
C3 C4 H4A 109.5 . . ?
C3 C4 H4B 109.5 . . ?
H4A C4 H4B 109.5 . . ?
C3 C4 H4C 109.5 . . ?
H4A C4 H4C 109.5 . . ?
H4B C4 H4C 109.5 . . ?
C4B C3B H3B1 110.2 . . ?
C4B C3B H3B2 110.2 . . ?
H3B1 C3B H3B2 108.5 . . ?
C3B C4B H4B1 109.5 . . ?
C3B C4B H4B2 109.5 . . ?
H4B1 C4B H4B2 109.5 . . ?
C3B C4B H4B3 109.5 . . ?
H4B1 C4B H4B3 109.5 . . ?
H4B2 C4B H4B3 109.5 . . ?
O2 C5 C6 111.8(4) . . ?
O2 C5 H5A 109.3 . . ?
C6 C5 H5A 109.3 . . ?
O2 C5 H5B 109.3 . . ?
C6 C5 H5B 109.3 . . ?
H5A C5 H5B 107.9 . . ?
C5 C6 H6A 109.5 . . ?
C5 C6 H6B 109.5 . . ?
H6A C6 H6B 109.5 . . ?
C5 C6 H6C 109.5 . . ?
H6A C6 H6C 109.5 . . ?
H6B C6 H6C 109.5 . . ?
H6B1 C6B H6B2 109.5 . . ?
H6B1 C6B H6B3 109.5 . . ?
H6B2 C6B H6B3 109.5 . . ?
O3 C7 C8 108.9(3) . . ?
O3 C7 H7A 109.9 . . ?
C8 C7 H7A 109.9 . . ?
O3 C7 H7B 109.9 . . ?
C8 C7 H7B 109.9 . . ?
H7A C7 H7B 108.3 . . ?
C7 C8 H8A 109.5 . . ?
C7 C8 H8B 109.5 . . ?
H8A C8 H8B 109.5 . . ?
C7 C8 H8C 109.5 . . ?
H8A C8 H8C 109.5 . . ?
H8B C8 H8C 109.5 . . ?
C14 C9 C10 118.6(2) . . ?
C14 C9 P1 119.3(2) . . ?
C10 C9 P1 122.0(2) . . ?
C11 C10 C9 120.7(3) . . ?
C11 C10 H10 119.7 . . ?
C9 C10 H10 119.7 . . ?
C12 C11 C10 120.3(3) . . ?
C12 C11 H11 119.9 . . ?
C10 C11 H11 119.9 . . ?
C13 C12 C11 119.7(3) . . ?
C13 C12 H12 120.2 . . ?
C11 C12 H12 120.2 . . ?
C12 C13 C14 120.7(3) . . ?
C12 C13 H13 119.7 . . ?
C14 C13 H13 119.7 . . ?
C13 C14 C9 120.2(3) . . ?
C13 C14 H14 119.9 . . ?
C9 C14 H14 119.9 . . ?
C20 C15 C16 119.3(3) . . ?
C20 C15 P1 122.3(2) . . ?
C16 C15 P1 118.3(2) . . ?
C17 C16 C15 120.0(3) . . ?
C17 C16 H16 120 . . ?
C15 C16 H16 120 . . ?
C18 C17 C16 120.2(3) . . ?
C18 C17 H17 119.9 . . ?
C16 C17 H17 119.9 . . ?
C17 C18 C19 120.0(3) . . ?
C17 C18 H18 120 . . ?
C19 C18 H18 120 . . ?
C20 C19 C18 120.1(3) . . ?
C20 C19 H19 119.9 . . ?
C18 C19 H19 119.9 . . ?
C19 C20 C15 120.2(3) . . ?
C19 C20 H20 119.9 . . ?
C15 C20 H20 119.9 . . ?

loop_
_geom_bond_atom_site_label_1
_geom_bond_atom_site_label_2
_geom_bond_distance
_geom_bond_site_symmetry_2
_geom_bond_publ_flag
Pd1 Cl1 2.3020(7) . ?
Pd1 Cl1 2.3020(7) 2 ?
Pd1 P1 2.3212(7) 2 ?
Pd1 P1 2.3212(7) . ?
P1 C15 1.822(3) . ?
P1 C9 1.825(3) . ?
P1 C1 1.828(3) . ?
Si1 O2 1.620(2) . ?
Si1 O1 1.624(2) . ?
Si1 O3 1.630(2) . ?
Si1 C2 1.850(3) . ?
O2 C5 1.445(4) . ?
O3 C7 1.436(4) . ?
C1 C2 1.535(4) . ?
C1 H1A 0.97 . ?
C1 H1B 0.97 . ?
C2 H2A 0.97 . ?
C2 H2B 0.97 . ?
O1 C3 1.363(11) . ?
C3 C4 1.485(17) . ?
C3 H3A 0.97 . ?
C3 H3B 0.97 . ?
C4 H4A 0.96 . ?
C4 H4B 0.96 . ?
C4 H4C 0.96 . ?
C3B C4B 1.476(16) . ?
C3B H3B1 0.97 . ?
C3B H3B2 0.97 . ?
C4B H4B1 0.96 . ?
C4B H4B2 0.96 . ?
C4B H4B3 0.96 . ?
C5 C6 1.466(8) . ?
C5 H5A 0.97 . ?
C5 H5B 0.97 . ?
C6 H6A 0.96 . ?
C6 H6B 0.96 . ?
C6 H6C 0.96 . ?
C6B H6B1 0.96 . ?
C6B H6B2 0.96 . ?
C6B H6B3 0.96 . ?
C7 C8 1.511(5) . ?
C7 H7A 0.97 . ?
C7 H7B 0.97 . ?
C8 H8A 0.96 . ?
C8 H8B 0.96 . ?
C8 H8C 0.96 . ?
C9 C14 1.395(4) . ?
C9 C10 1.394(4) . ?
C10 C11 1.383(4) . ?
C10 H10 0.93 . ?
C11 C12 1.380(4) . ?
C11 H11 0.93 . ?
C12 C13 1.378(4) . ?
C12 H12 0.93 . ?
C13 C14 1.386(4) . ?
C13 H13 0.93 . ?
C14 H14 0.93 . ?
C15 C20 1.391(4) . ?
C15 C16 1.396(4) . ?
C16 C17 1.386(4) . ?
C16 H16 0.93 . ?
C17 C18 1.380(4) . ?
C17 H17 0.93 . ?
C18 C19 1.387(4) . ?
C18 H18 0.93 . ?
C19 C20 1.384(4) . ?
C19 H19 0.93 . ?
C20 H20 0.93 . ?
